data_4111051
loop_
_publ_author_name
'Junhong Mao'
'Sujoy Mukherjee'
'Yong Zhang'
'Rong Cao'
'John M. Sanders'
'Yongcheng Song'
'Yonghui Zhang'
'Gary A. Meints'
'Yi Gui Gao'
'Dushyant Mukkamala'
'Michael P. Hudock'
'Eric Oldfield'

_publ_contact_author
; 
Eric Oldfield
Department of Chemistry
University of Illinois
600 South Mathews Avenue 
Urbana, Illinois  61801 
USA 
;
_publ_contact_author_email eo@chad.scs.uiuc.edu
_publ_contact_author_fax '1  217 244 0997'
_publ_contact_author_phone '1  217 333 3374'
_publ_section_title
;
 Solid-State NMR, Crystallographic, and Computational Investigation of
 Bisphosphonates and Farnesyl Diphosphate Synthase-Bisphosphonate
 Complexes
;
_journal_name_full 'Journal of the American Chemical Society'
_journal_page_first 14485
_journal_page_last 14497
_journal_paper_doi 10.1021/ja061737c
_journal_volume 128
_journal_year 2006
_chemical_formula_moiety 'C4 H7 N O6 P2 S2'
_chemical_formula_sum 'C4 H7 N O6 P2 S2'
_chemical_formula_weight 291.17
_chemical_name_systematic
; 
? 
;
_space_group_IT_number 2
_symmetry_cell_setting triclinic
_symmetry_space_group_name_Hall '-P 1'
_symmetry_space_group_name_H-M 'P -1'
_atom_sites_solution_hydrogens geom
_atom_sites_solution_primary direct
_atom_sites_solution_secondary difmap
_audit_creation_method SHELXL-97
_audit_update_record
; 
2004/04/14, text and data added, JM 
;
_cell_angle_alpha 68.240(5)
_cell_angle_beta 85.371(5)
_cell_angle_gamma 82.608(5)
_cell_formula_units_Z 2
_cell_length_a 7.325(2)
_cell_length_b 7.766(3)
_cell_length_c 8.972(3)
_cell_measurement_reflns_used 1012
_cell_measurement_temperature 193(2)
_cell_measurement_theta_max 28.24
_cell_measurement_theta_min 2.45
_cell_volume 469.8(3)
_computing_cell_refinement 'SAINT V6.22 (Bruker, 2001)'
_computing_data_collection 'SMART V5.625 (Bruker, 2001)'
_computing_data_reduction 'SAINT V6.22 (Bruker, 2001)'
_computing_molecular_graphics 'SHELXTL V6.10 (Bruker, 2001)'
_computing_publication_material 'CIFTAB (Sheldrick, 2001)'
_computing_structure_refinement 'SHELXTL V6.10 (Bruker, 2001)'
_computing_structure_solution 'SHELXTL V6.10 (Bruker, 2001)'
_diffrn_ambient_temperature 193(2)
_diffrn_measured_fraction_theta_full 0.968
_diffrn_measured_fraction_theta_max 0.968
_diffrn_measurement_device 'Siemens Platform/CCD'
_diffrn_measurement_method 'profile data from \w scans'
_diffrn_radiation_monochromator graphite
_diffrn_radiation_source 'normal-focus sealed tube'
_diffrn_radiation_type MoK\a
_diffrn_radiation_wavelength 0.71073
_diffrn_radiation_wavelength_id p08xas
_diffrn_reflns_av_R_equivalents 0.0335
_diffrn_reflns_av_sigmaI/netI 0.0401
_diffrn_reflns_limit_h_max 9
_diffrn_reflns_limit_h_min -9
_diffrn_reflns_limit_k_max 10
_diffrn_reflns_limit_k_min -10
_diffrn_reflns_limit_l_max 11
_diffrn_reflns_limit_l_min -11
_diffrn_reflns_number 5815
_diffrn_reflns_theta_full 28.27
_diffrn_reflns_theta_max 28.27
_diffrn_reflns_theta_min 2.45
_diffrn_standards_decay_% 0.8
_diffrn_standards_interval_time 276
_diffrn_standards_number 96
_exptl_absorpt_coefficient_mu 0.915
_exptl_absorpt_correction_T_max 0.9299
_exptl_absorpt_correction_T_min 0.7627
_exptl_absorpt_correction_type integration
_exptl_absorpt_process_details '(Bruker, 2001)'
_exptl_crystal_colour colorless
_exptl_crystal_density_diffrn 2.058
_exptl_crystal_description tabular
_exptl_crystal_F_000 296
_exptl_crystal_id p08xas
_exptl_crystal_preparation
; 
The data crystal was mounted using oil (Parantone-N, Exxon) to a 
0.3 mm cryo-loop (Hampton Research) with the (0 1 1) scattering planes 
roughly normal to the spindle axis. 
;
_exptl_crystal_size_max 0.32
_exptl_crystal_size_mid 0.30
_exptl_crystal_size_min 0.08
_refine_diff_density_max 0.480
_refine_diff_density_min -0.391
_refine_diff_density_rms 0.092
_refine_ls_extinction_method none
_refine_ls_goodness_of_fit_ref 1.045
_refine_ls_hydrogen_treatment refxyz
_refine_ls_matrix_type full
_refine_ls_number_parameters 148
_refine_ls_number_reflns 2252
_refine_ls_number_restraints 3
_refine_ls_restrained_S_all 1.045
_refine_ls_R_factor_all 0.0390
_refine_ls_R_factor_gt 0.0312
_refine_ls_shift/su_max 0.001
_refine_ls_shift/su_mean 0.000
_refine_ls_structure_factor_coef Fsqd
_refine_ls_weighting_details 'calc w=1/[\s^2^(Fo^2^)+(0.0420P)^2^+0.3923P] where P=(Fo^2^+2Fc^2^)/3'
_refine_ls_weighting_scheme calc
_refine_ls_wR_factor_gt 0.0819
_refine_ls_wR_factor_ref 0.0882
_reflns_number_gt 1963
_reflns_number_total 2252
_reflns_threshold_expression >2sigma(I)
_cod_data_source_file ja061737csi20060313_054939.cif
_cod_data_source_block p08xas
_cod_database_code 4111051

loop_
_symmetry_equiv_pos_as_xyz
'x, y, z'
'-x, -y, -z'

loop_
_atom_site_label
_atom_site_type_symbol
_atom_site_fract_x
_atom_site_fract_y
_atom_site_fract_z
_atom_site_U_iso_or_equiv
_atom_site_adp_type
_atom_site_occupancy
_atom_site_symmetry_multiplicity
_atom_site_calc_flag
_atom_site_refinement_flags
P1 P 0.47475(7) 0.66098(7) 0.65067(6) 0.01360(14) Uani 1 1 d .
P2 P 0.05286(7) 0.67780(8) 0.60392(6) 0.01487(14) Uani 1 1 d .
S1 S 0.19088(8) 0.66225(7) 0.90328(6) 0.01676(14) Uani 1 1 d .
S2 S 0.18754(8) 1.07885(7) 0.84250(6) 0.01900(14) Uani 1 1 d .
O1 O 0.5934(2) 0.7380(2) 0.73504(19) 0.0199(3) Uani 1 1 d .
O2 O 0.4881(2) 0.4519(2) 0.70453(18) 0.0178(3) Uani 1 1 d .
O3 O 0.5147(2) 0.7521(2) 0.46602(18) 0.0179(3) Uani 1 1 d D
H3O H 0.515(4) 0.681(4) 0.417(3) 0.027 Uiso 1 1 d D
O4 O 0.0153(2) 0.4814(2) 0.70446(18) 0.0193(3) Uani 1 1 d .
O5 O -0.1095(2) 0.8242(2) 0.5999(2) 0.0233(4) Uani 1 1 d D
H5O H -0.206(3) 0.787(4) 0.649(3) 0.035 Uiso 1 1 d D
O6 O 0.1227(2) 0.7017(2) 0.43187(18) 0.0212(3) Uani 1 1 d D
H6O H 0.074(4) 0.645(4) 0.388(3) 0.032 Uiso 1 1 d D
N1 N 0.2992(3) 0.8217(3) 1.0922(2) 0.0164(4) Uani 1 1 d .
H1N H 0.338(4) 0.718(4) 1.156(3) 0.025 Uiso 1 1 d .
C1 C 0.2376(3) 0.7455(3) 0.6871(2) 0.0129(4) Uani 1 1 d .
H1 H 0.2274 0.8848 0.6462 0.016 Uiso 1 1 calc R
C2 C 0.2368(3) 0.8479(3) 0.9511(2) 0.0153(4) Uani 1 1 d .
C3 C 0.3088(3) 0.9832(3) 1.1207(3) 0.0188(4) Uani 1 1 d .
H3 H 0.3492 0.9854 1.2179 0.023 Uiso 1 1 calc R
C4 C 0.2548(3) 1.1361(3) 0.9956(3) 0.0198(4) Uani 1 1 d .
H4 H 0.2538 1.2600 0.9920 0.024 Uiso 1 1 calc R

loop_
_atom_site_aniso_label
_atom_site_aniso_U_11
_atom_site_aniso_U_22
_atom_site_aniso_U_33
_atom_site_aniso_U_23
_atom_site_aniso_U_13
_atom_site_aniso_U_12
P1 0.0124(3) 0.0165(3) 0.0137(3) -0.0079(2) -0.00054(18) -0.00070(19)
P2 0.0135(3) 0.0170(3) 0.0164(3) -0.0084(2) -0.00153(19) -0.0026(2)
S1 0.0225(3) 0.0156(3) 0.0144(2) -0.00770(19) 0.00173(19) -0.0047(2)
S2 0.0252(3) 0.0153(3) 0.0158(3) -0.0051(2) -0.0035(2) -0.0002(2)
O1 0.0144(8) 0.0300(9) 0.0220(8) -0.0166(7) -0.0008(6) -0.0037(6)
O2 0.0213(8) 0.0163(8) 0.0168(7) -0.0083(6) -0.0022(6) 0.0020(6)
O3 0.0214(8) 0.0196(8) 0.0141(7) -0.0078(6) 0.0026(6) -0.0039(6)
O4 0.0237(8) 0.0184(8) 0.0171(7) -0.0066(6) -0.0024(6) -0.0053(6)
O5 0.0118(8) 0.0211(8) 0.0353(9) -0.0088(7) 0.0000(6) -0.0005(6)
O6 0.0240(9) 0.0273(9) 0.0163(7) -0.0107(7) 0.0004(6) -0.0096(7)
N1 0.0193(9) 0.0137(9) 0.0160(8) -0.0051(7) -0.0025(7) -0.0005(7)
C1 0.0136(10) 0.0149(9) 0.0121(9) -0.0073(7) 0.0000(7) -0.0011(7)
C2 0.0165(10) 0.0147(9) 0.0165(9) -0.0082(8) 0.0015(8) -0.0012(8)
C3 0.0216(11) 0.0195(11) 0.0188(10) -0.0107(8) -0.0016(8) -0.0028(9)
C4 0.0229(12) 0.0191(11) 0.0220(10) -0.0127(9) 0.0011(8) -0.0034(9)

loop_
_atom_type_symbol
_atom_type_description
_atom_type_scat_dispersion_real
_atom_type_scat_dispersion_imag
_atom_type_scat_source
C C 0.0033 0.0016 'International Tables Vol C Tables 4.2.6.8 and 6.1.1.4'
H H 0.0000 0.0000 'International Tables Vol C Tables 4.2.6.8 and 6.1.1.4'
N N 0.0061 0.0033 'International Tables Vol C Tables 4.2.6.8 and 6.1.1.4'
O O 0.0106 0.0060 'International Tables Vol C Tables 4.2.6.8 and 6.1.1.4'
P P 0.1023 0.0942 'International Tables Vol C Tables 4.2.6.8 and 6.1.1.4'
S S 0.1246 0.1234 'International Tables Vol C Tables 4.2.6.8 and 6.1.1.4'

loop_
_exptl_crystal_face_index_h
_exptl_crystal_face_index_k
_exptl_crystal_face_index_l
_exptl_crystal_face_perp_dist
-1.00 0.00 0.00 0.0400
1.00 0.00 0.00 0.0400
0.00 1.00 1.00 0.1200
0.00 -1.00 1.00 0.1000
-1.00 0.00 -2.00 0.1200
1.00 3.00 -3.00 0.2100

loop_
_geom_angle_atom_site_label_1
_geom_angle_atom_site_label_2
_geom_angle_atom_site_label_3
_geom_angle
O1 P1 O2 116.31(9)
O1 P1 O3 108.44(9)
O2 P1 O3 111.23(9)
O1 P1 C1 106.00(9)
O2 P1 C1 108.06(9)
O3 P1 C1 106.22(9)
O4 P2 O5 113.88(10)
O4 P2 O6 113.35(9)
O5 P2 O6 109.94(10)
O4 P2 C1 110.34(9)
O5 P2 C1 104.38(10)
O6 P2 C1 104.14(9)
C2 S1 C1 102.27(10)
C2 S2 C4 90.93(11)
P1 O3 H3O 114(2)
P2 O5 H5O 118(2)
P2 O6 H6O 116(2)
C2 N1 C3 114.64(19)
C2 N1 H1N 123(2)
C3 N1 H1N 122(2)
P2 C1 S1 105.76(10)
P2 C1 P1 118.63(11)
S1 C1 P1 108.09(11)
P2 C1 H1 108.0
S1 C1 H1 108.0
P1 C1 H1 108.0
N1 C2 S2 111.14(16)
N1 C2 S1 121.10(17)
S2 C2 S1 127.36(13)
C4 C3 N1 112.2(2)
C4 C3 H3 123.9
N1 C3 H3 123.9
C3 C4 S2 111.05(17)
C3 C4 H4 124.5
S2 C4 H4 124.5

loop_
_geom_bond_atom_site_label_1
_geom_bond_atom_site_label_2
_geom_bond_distance
P1 O1 1.5039(16)
P1 O2 1.5045(16)
P1 O3 1.5610(16)
P1 C1 1.825(2)
P2 O4 1.5048(16)
P2 O5 1.5288(17)
P2 O6 1.5374(17)
P2 C1 1.817(2)
S1 C2 1.727(2)
S1 C1 1.822(2)
S2 C2 1.700(2)
S2 C4 1.716(2)
O3 H3O 0.822(17)
O5 H5O 0.829(18)
O6 H6O 0.819(18)
N1 C2 1.316(3)
N1 C3 1.380(3)
N1 H1N 0.82(3)
C1 H1 1.0000
C3 C4 1.337(3)
C3 H3 0.9500
C4 H4 0.9500

loop_
_geom_hbond_atom_site_label_D
_geom_hbond_atom_site_label_H
_geom_hbond_atom_site_label_A
_geom_hbond_distance_DH
_geom_hbond_distance_HA
_geom_hbond_distance_DA
_geom_hbond_angle_DHA
_geom_hbond_site_symmetry_A
O3 H3O O2 0.822(17) 1.762(18) 2.581(2) 174(3) 2_666
O5 H5O O1 0.829(18) 1.624(18) 2.450(2) 174(3) 1_455
O6 H6O O4 0.819(18) 1.712(18) 2.529(2) 176(3) 2_566
N1 H1N O2 0.82(3) 1.88(3) 2.646(2) 154(3) 2_667

loop_
_geom_torsion_atom_site_label_1
_geom_torsion_atom_site_label_2
_geom_torsion_atom_site_label_3
_geom_torsion_atom_site_label_4
_geom_torsion
O4 P2 C1 S1 -43.37(13)
O5 P2 C1 S1 79.36(12)
O6 P2 C1 S1 -165.32(10)
O4 P2 C1 P1 78.07(13)
O5 P2 C1 P1 -159.20(12)
O6 P2 C1 P1 -43.89(14)
C2 S1 C1 P2 -137.50(11)
C2 S1 C1 P1 94.49(12)
O1 P1 C1 P2 -179.39(11)
O2 P1 C1 P2 -54.05(14)
O3 P1 C1 P2 65.39(14)
O1 P1 C1 S1 -59.15(12)
O2 P1 C1 S1 66.20(12)
O3 P1 C1 S1 -174.37(9)
C3 N1 C2 S2 0.6(2)
C3 N1 C2 S1 -172.68(16)
C4 S2 C2 N1 0.01(17)
C4 S2 C2 S1 172.78(16)
C1 S1 C2 N1 -149.36(18)
C1 S1 C2 S2 38.52(17)
C2 N1 C3 C4 -1.1(3)
N1 C3 C4 S2 1.1(3)
C2 S2 C4 C3 -0.63(19)
